data_7063586
loop_
_publ_author_name
'Li, Bin'
'Wang, Yuanyuan'
'Suthar, Sonam'
'Zhang, Manbo'
'Mondal, Kartik Chandra'

_publ_section_title
;
 Comparable syntheses of terminal aluminum selenide and telluride
;
_journal_name_full 'New Journal of Chemistry'
_journal_paper_doi 10.1039/D4NJ04255G
_journal_year 2025
_chemical_formula_moiety 'C40 H61 Al N4 Se, C7 H8'
_chemical_formula_sum 'C47 H69 Al N4 Se'
_chemical_formula_weight 796.00
_space_group_crystal_system monoclinic
_space_group_IT_number 14
_space_group_name_Hall '-P 2yn'
_space_group_name_H-M_alt 'P 1 21/n 1'
_atom_sites_solution_hydrogens geom
_atom_sites_solution_primary dual
_audit_creation_date 2024-09-25
_audit_creation_method
;
Olex2 1.5
(compiled 2024.02.16 svn.r378c4104 for OlexSys, GUI svn.r6928)
;
_audit_update_record
;
2024-09-25 deposited with the CCDC.	2024-12-09 downloaded from the CCDC.
;
_cell_angle_alpha 90
_cell_angle_beta 109.056(2)
_cell_angle_gamma 90
_cell_formula_units_Z 4
_cell_length_a 11.5944(2)
_cell_length_b 22.4932(4)
_cell_length_c 17.7244(4)
_cell_measurement_reflns_used 10184
_cell_measurement_temperature 122.97(10)
_cell_measurement_theta_max 73.5150
_cell_measurement_theta_min 3.9870
_cell_volume 4369.13(16)
_computing_cell_refinement 'CrysAlisPro 1.171.40.14a (Rigaku OD, 2018)'
_computing_data_collection 'CrysAlisPro 1.171.40.14a (Rigaku OD, 2018)'
_computing_data_reduction 'CrysAlisPro 1.171.40.14a (Rigaku OD, 2018)'
_computing_molecular_graphics 'Olex2 1.5 (Dolomanov et al., 2009)'
_computing_publication_material 'Olex2 1.5 (Dolomanov et al., 2009)'
_computing_structure_refinement 'SHELXL 2019/3 (Sheldrick, 2015)'
_computing_structure_solution 'SHELXT 2014/5 (Sheldrick, 2014)'
_diffrn_ambient_environment N~2~
_diffrn_ambient_temperature 122.97(10)
_diffrn_detector 'CCD plate'
_diffrn_detector_area_resol_mean 4.2047
_diffrn_detector_type TitanS2
_diffrn_measured_fraction_theta_full 0.987
_diffrn_measured_fraction_theta_max 0.953
_diffrn_measurement_details
;
List of Runs (angles in degrees, time in seconds):

  # Type    Start    End  Width  t~exp~   \w     \q     \k     \f   Frames
#--------------------------------------------------------------------------
  1  \w   -112.00 -24.00   1.00    5.00    --  -44.65 -57.00  90.00   88
  2  \w     23.00 112.00   1.00    5.00    --   44.65  37.00  30.00   89
  3  \w     43.00 129.00   1.00   20.00    --  104.50 -45.00-180.00   86
  4  \w     80.00 174.00   1.00   20.00    --  104.50  30.00   0.00   94
  5  \w     47.00 118.00   1.00   20.00    --  104.50-125.00 150.00   71
  6  \w     34.00 114.00   1.00   20.00    --  104.50 -45.00 -30.00   80
;
_diffrn_measurement_device 'four-circle diffractometer'
_diffrn_measurement_device_type 'GV50, TitanS2'
_diffrn_measurement_method '\w scans'
_diffrn_orient_matrix_type 'CrysAlisPro convention (1999,Acta A55,543-557)'
_diffrn_orient_matrix_UB_11 0.0551229000
_diffrn_orient_matrix_UB_12 0.0098804000
_diffrn_orient_matrix_UB_13 0.0907300000
_diffrn_orient_matrix_UB_21 0.1226611000
_diffrn_orient_matrix_UB_22 0.0176287000
_diffrn_orient_matrix_UB_23 -0.0100154000
_diffrn_orient_matrix_UB_31 -0.0411793000
_diffrn_orient_matrix_UB_32 0.0654342000
_diffrn_orient_matrix_UB_33 -0.0108144000
_diffrn_radiation_monochromator mirror
_diffrn_radiation_probe x-ray
_diffrn_radiation_type CuK\a
_diffrn_radiation_wavelength 1.54184
_diffrn_reflns_av_R_equivalents 0.0223
_diffrn_reflns_av_unetI/netI 0.0268
_diffrn_reflns_Laue_measured_fraction_full 0.987
_diffrn_reflns_Laue_measured_fraction_max 0.953
_diffrn_reflns_limit_h_max 12
_diffrn_reflns_limit_h_min -14
_diffrn_reflns_limit_k_max 27
_diffrn_reflns_limit_k_min -18
_diffrn_reflns_limit_l_max 20
_diffrn_reflns_limit_l_min -21
_diffrn_reflns_number 14877
_diffrn_reflns_point_group_measured_fraction_full 0.987
_diffrn_reflns_point_group_measured_fraction_max 0.953
_diffrn_reflns_theta_full 67.684
_diffrn_reflns_theta_max 73.609
_diffrn_reflns_theta_min 3.931
_diffrn_source 'gradient vaccum rotating-anode X-ray tube'
_diffrn_source_type 'GV1000 (Cu) X-ray Source'
_exptl_absorpt_coefficient_mu 1.619
_exptl_absorpt_correction_T_max 1.00000
_exptl_absorpt_correction_T_min 0.66788
_exptl_absorpt_correction_type multi-scan
_exptl_absorpt_process_details
;
CrysAlisPro 1.171.40.14a (Rigaku Oxford Diffraction, 2018)
Empirical absorption correction using spherical harmonics,
 implemented in SCALE3 ABSPACK scaling algorithm.
;
_exptl_crystal_colour 'clear light yellow'
_exptl_crystal_colour_lustre clear
_exptl_crystal_colour_modifier light
_exptl_crystal_colour_primary yellow
_exptl_crystal_density_diffrn 1.210
_exptl_crystal_description block
_exptl_crystal_F_000 1704
_exptl_crystal_preparation '?0.186, mid= 0.194, max= 0.224'
_exptl_crystal_size_max 0.224
_exptl_crystal_size_mid 0.194
_exptl_crystal_size_min 0.186
_refine_diff_density_max 0.696
_refine_diff_density_min -0.325
_refine_diff_density_rms 0.055
_refine_ls_extinction_method none
_refine_ls_goodness_of_fit_ref 1.027
_refine_ls_hydrogen_treatment constr
_refine_ls_matrix_type full
_refine_ls_number_parameters 536
_refine_ls_number_reflns 8407
_refine_ls_number_restraints 12
_refine_ls_restrained_S_all 1.026
_refine_ls_R_factor_all 0.0382
_refine_ls_R_factor_gt 0.0343
_refine_ls_shift/su_max 0.002
_refine_ls_shift/su_mean 0.000
_refine_ls_structure_factor_coef Fsqd
_refine_ls_weighting_details 'w=1/[\s^2^(Fo^2^)+(0.0493P)^2^+2.7671P] where P=(Fo^2^+2Fc^2^)/3'
_refine_ls_weighting_scheme calc
_refine_ls_wR_factor_gt 0.0898
_refine_ls_wR_factor_ref 0.0934
_reflns_Friedel_coverage 0.000
_reflns_number_gt 7674
_reflns_number_total 8407
_reflns_threshold_expression 'I > 2\s(I)'
_cod_data_source_file d4nj04255g2.cif
_cod_data_source_block compound1
_cod_original_cell_volume 4369.13(15)
_cod_database_code 7063586
_shelx_shelxl_version_number 2019/3
_chemical_oxdiff_formula 'C188 H280 Al4 N16 Se4 '
_shelx_space_group_comment
;
The symmetry employed for this shelxl refinement is uniquely defined
by the following loop, which should always be used as a source of
symmetry information in preference to the above space-group names.
They are only intended as comments.
;
_shelx_estimated_absorpt_t_max 0.753
_shelx_estimated_absorpt_t_min 0.713
_reflns_odcompleteness_completeness 98.74
_reflns_odcompleteness_iscentric 1
_reflns_odcompleteness_theta 66.97
_olex2_refinement_description
;
1. Fixed Uiso
 At 1.2 times of:
  All C(H) groups
 At 1.5 times of:
  All C(H,H,H) groups
2. Uiso/Uaniso restraints and constraints
Uanis(C43B) \\sim Ueq, Uanis(C47B) \\sim Ueq: with sigma of 0.001 and sigma for
terminal atoms of 0.002
3. Others
 Sof(C41B)=Sof(H41D)=Sof(H41E)=Sof(H41F)=Sof(C44B)=Sof(H44B)=Sof(C45B)=
 Sof(H45B)=Sof(C46B)=Sof(H46B)=Sof(C47B)=Sof(H47B)=Sof(C42B)=Sof(C43B)=
 Sof(H43B)=1-FVAR(1)
 Sof(C43A)=Sof(H43A)=Sof(C42A)=Sof(C47A)=Sof(H47A)=Sof(C46A)=Sof(H46A)=
 Sof(C45A)=Sof(H45A)=Sof(C44A)=Sof(H44A)=Sof(C41A)=Sof(H41A)=Sof(H41B)=
 Sof(H41C)=FVAR(1)
4.a Ternary CH refined with riding coordinates:
 C38(H38), C26(H26), C9(H9), C35(H35), C23(H23), C6(H6)
4.b Aromatic/amide H refined with riding coordinates:
 C14(H14), C19(H19), C31(H31), C33(H33), C20(H20), C21(H21), C32(H32),
 C43A(H43A), C47A(H47A), C46A(H46A), C45A(H45A), C44A(H44A), C44B(H44B),
 C45B(H45B), C46B(H46B), C47B(H47B), C43B(H43B)
4.c Fitted hexagon refined as free rotating group:
 C43A(C42A,C47A,C46A,C45A,C44A), C44B(C45B,C46B,C47B,C42B,C43B)
4.d Idealised Me refined as rotating group:
 C16(H16A,H16B,H16C), C37(H37A,H37B,H37C), C12(H12A,H12B,H12C), C10(H10A,H10B,
 H10C), C11(H11A,H11B,H11C), C39(H39A,H39B,H39C), C28(H28A,H28B,H28C), C27(H27A,
 H27B,H27C), C8(H8A,H8B,H8C), C24(H24A,H24B,H24C), C36(H36A,H36B,H36C), C7(H7A,
 H7B,H7C), C5(H5A,H5B,H5C), C40(H40A,H40B,H40C), C25(H25A,H25B,H25C), C2(H2A,
 H2B,H2C), C41A(H41A,H41B,H41C), C41B(H41D,H41E,H41F)
;
_olex2_date_sample_data_collection 2019-03-06
_olex2_submission_special_instructions 'No special instructions were received'
_oxdiff_exptl_absorpt_empirical_details
;
Empirical correction (ABSPACK) includes:
- Absorption correction using spherical harmonics
- Frame scaling
;
_oxdiff_exptl_absorpt_empirical_full_max 1.828
_oxdiff_exptl_absorpt_empirical_full_min 0.584

loop_
_space_group_symop_operation_xyz
'x, y, z'
'-x+1/2, y+1/2, -z+1/2'
'-x, -y, -z'
'x-1/2, -y-1/2, z-1/2'

loop_
_atom_site_label
_atom_site_type_symbol
_atom_site_fract_x
_atom_site_fract_y
_atom_site_fract_z
_atom_site_U_iso_or_equiv
_atom_site_adp_type
_atom_site_occupancy
_atom_site_site_symmetry_order
_atom_site_calc_flag
_atom_site_refinement_flags_posn
_atom_site_refinement_flags_adp
_atom_site_refinement_flags_occupancy
_atom_site_disorder_assembly
_atom_site_disorder_group
Se1 Se 0.25628(2) 0.23271(2) 0.44121(2) 0.02064(7) Uani 1 1 d . . . . .
Al1 Al 0.35636(4) 0.23147(2) 0.57267(3) 0.01449(11) Uani 1 1 d . . . . .
N1 N 0.53266(12) 0.24062(6) 0.60677(8) 0.0160(3) Uani 1 1 d . . . . .
N2 N 0.33039(12) 0.30070(6) 0.63017(8) 0.0159(3) Uani 1 1 d . . . . .
N4 N 0.33911(13) 0.14960(6) 0.71410(8) 0.0200(3) Uani 1 1 d . . . . .
N3 N 0.23095(13) 0.11332(6) 0.60049(9) 0.0209(3) Uani 1 1 d . . . . .
C15 C 0.59517(15) 0.26942(7) 0.67345(10) 0.0172(3) Uani 1 1 d . . . . .
C17 C 0.60118(14) 0.21649(7) 0.55806(10) 0.0182(3) Uani 1 1 d . . . . .
C14 C 0.53871(15) 0.30299(7) 0.71858(10) 0.0186(3) Uani 1 1 d . . . . .
H14 H 0.588798 0.314227 0.770635 0.022 Uiso 1 1 calc R U . . .
C29 C 0.22046(15) 0.33643(7) 0.59945(10) 0.0182(3) Uani 1 1 d . . . . .
C30 C 0.11107(15) 0.31802(8) 0.60944(10) 0.0213(3) Uani 1 1 d . . . . .
C1 C 0.31539(14) 0.15630(7) 0.63456(10) 0.0179(3) Uani 1 1 d . . . . .
C18 C 0.65286(15) 0.15941(8) 0.57418(11) 0.0224(3) Uani 1 1 d . . . . .
C34 C 0.22585(16) 0.39019(8) 0.55967(10) 0.0230(4) Uani 1 1 d . . . . .
C38 C 0.34080(17) 0.41273(8) 0.54593(11) 0.0250(4) Uani 1 1 d . . . . .
H38 H 0.407991 0.383804 0.570773 0.030 Uiso 1 1 calc R U . . .
C26 C 0.56059(16) 0.31297(8) 0.47642(10) 0.0221(3) Uani 1 1 d . . . . .
H26 H 0.490633 0.315776 0.497526 0.027 Uiso 1 1 calc R U . . .
C16 C 0.73258(16) 0.26757(8) 0.70582(11) 0.0237(4) Uani 1 1 d . . . . .
H16A H 0.762363 0.234756 0.680820 0.036 Uiso 1 1 calc R U . . .
H16B H 0.759059 0.261546 0.763734 0.036 Uiso 1 1 calc R U . . .
H16C H 0.765638 0.305207 0.693966 0.036 Uiso 1 1 calc R U . . .
C9 C 0.43940(15) 0.18085(7) 0.77525(10) 0.0209(3) Uani 1 1 d . . . . .
H9 H 0.476423 0.208692 0.745597 0.025 Uiso 1 1 calc R U . . .
C13 C 0.41763(15) 0.32157(7) 0.69542(9) 0.0176(3) Uani 1 1 d . . . . .
C19 C 0.71972(17) 0.13786(8) 0.52697(12) 0.0280(4) Uani 1 1 d . . . . .
H19 H 0.754062 0.099130 0.536654 0.034 Uiso 1 1 calc R U . . .
C35 C 0.10117(16) 0.26288(8) 0.65584(12) 0.0251(4) Uani 1 1 d . . . . .
H35 H 0.181067 0.241467 0.670778 0.030 Uiso 1 1 calc R U . . .
C37 C 0.07617(19) 0.27955(10) 0.73274(13) 0.0347(4) Uani 1 1 d . . . . .
H37A H 0.143014 0.304307 0.766048 0.052 Uiso 1 1 calc R U . . .
H37B H 0.070145 0.243313 0.761928 0.052 Uiso 1 1 calc R U . . .
H37C H -0.000650 0.301707 0.719520 0.052 Uiso 1 1 calc R U . . .
C31 C 0.00705(17) 0.35322(9) 0.57819(12) 0.0303(4) Uani 1 1 d . . . . .
H31 H -0.067734 0.340713 0.584185 0.036 Uiso 1 1 calc R U . . .
C23 C 0.63786(18) 0.12058(8) 0.64014(12) 0.0292(4) Uani 1 1 d . . . . .
H23 H 0.598248 0.145108 0.671864 0.035 Uiso 1 1 calc R U . . .
C4 C 0.26740(17) 0.10473(8) 0.72997(11) 0.0274(4) Uani 1 1 d . . . . .
C6 C 0.19426(17) 0.09622(8) 0.51487(11) 0.0250(4) Uani 1 1 d . . . . .
H6 H 0.242883 0.121582 0.489992 0.030 Uiso 1 1 calc R U . . .
C33 C 0.11928(19) 0.42384(9) 0.53022(12) 0.0309(4) Uani 1 1 d . . . . .
H33 H 0.121677 0.460208 0.503510 0.037 Uiso 1 1 calc R U . . .
C22 C 0.61553(15) 0.25114(8) 0.49569(10) 0.0206(3) Uani 1 1 d . . . . .
C12 C 0.38621(17) 0.36741(8) 0.74756(11) 0.0258(4) Uani 1 1 d . . . . .
H12A H 0.387447 0.407071 0.724944 0.039 Uiso 1 1 calc R U . . .
H12B H 0.446109 0.365699 0.801348 0.039 Uiso 1 1 calc R U . . .
H12C H 0.304631 0.359285 0.750300 0.039 Uiso 1 1 calc R U . . .
C10 C 0.54036(17) 0.13800(9) 0.82005(11) 0.0292(4) Uani 1 1 d . . . . .
H10A H 0.513328 0.114578 0.857800 0.044 Uiso 1 1 calc R U . . .
H10B H 0.613625 0.160583 0.849253 0.044 Uiso 1 1 calc R U . . .
H10C H 0.559034 0.111296 0.781910 0.044 Uiso 1 1 calc R U . . .
C3 C 0.19922(17) 0.08233(8) 0.65866(11) 0.0281(4) Uani 1 1 d . . . . .
C11 C 0.39786(18) 0.21890(9) 0.83239(11) 0.0301(4) Uani 1 1 d . . . . .
H11A H 0.329282 0.243933 0.801937 0.045 Uiso 1 1 calc R U . . .
H11B H 0.465487 0.244162 0.863584 0.045 Uiso 1 1 calc R U . . .
H11C H 0.372014 0.193136 0.868497 0.045 Uiso 1 1 calc R U . . .
C20 C 0.73659(17) 0.17173(9) 0.46685(12) 0.0299(4) Uani 1 1 d . . . . .
H20 H 0.783388 0.156746 0.435926 0.036 Uiso 1 1 calc R U . . .
C39 C 0.32206(18) 0.41561(9) 0.45647(12) 0.0305(4) Uani 1 1 d . . . . .
H39A H 0.301597 0.375946 0.433044 0.046 Uiso 1 1 calc R U . . .
H39B H 0.397222 0.429566 0.448362 0.046 Uiso 1 1 calc R U . . .
H39C H 0.255351 0.443170 0.430698 0.046 Uiso 1 1 calc R U . . .
C28 C 0.51110(19) 0.32436(9) 0.38656(11) 0.0319(4) Uani 1 1 d . . . . .
H28A H 0.578588 0.323802 0.364706 0.048 Uiso 1 1 calc R U . . .
H28B H 0.470915 0.363262 0.376529 0.048 Uiso 1 1 calc R U . . .
H28C H 0.452065 0.293313 0.360821 0.048 Uiso 1 1 calc R U . . .
C21 C 0.68486(17) 0.22792(8) 0.45162(11) 0.0266(4) Uani 1 1 d . . . . .
H21 H 0.697041 0.251148 0.410096 0.032 Uiso 1 1 calc R U . . .
C27 C 0.65315(19) 0.36068(9) 0.51779(13) 0.0351(4) Uani 1 1 d . . . . .
H27A H 0.680501 0.354118 0.575606 0.053 Uiso 1 1 calc R U . . .
H27B H 0.615055 0.399977 0.505702 0.053 Uiso 1 1 calc R U . . .
H27C H 0.723344 0.358602 0.498627 0.053 Uiso 1 1 calc R U . . .
C8 C 0.2282(2) 0.03169(8) 0.50501(13) 0.0351(4) Uani 1 1 d . . . . .
H8A H 0.309194 0.023089 0.543061 0.053 Uiso 1 1 calc R U . . .
H8B H 0.229221 0.025531 0.450499 0.053 Uiso 1 1 calc R U . . .
H8C H 0.167966 0.005083 0.515163 0.053 Uiso 1 1 calc R U . . .
C32 C 0.01056(19) 0.40568(10) 0.53888(13) 0.0350(5) Uani 1 1 d . . . . .
H32 H -0.061020 0.429084 0.517970 0.042 Uiso 1 1 calc R U . . .
C24 C 0.5531(2) 0.06850(9) 0.60432(16) 0.0433(5) Uani 1 1 d . . . . .
H24A H 0.476005 0.083650 0.567483 0.065 Uiso 1 1 calc R U . . .
H24B H 0.537063 0.045979 0.647169 0.065 Uiso 1 1 calc R U . . .
H24C H 0.591888 0.042462 0.575312 0.065 Uiso 1 1 calc R U . . .
C36 C 0.0022(2) 0.22079(10) 0.60585(16) 0.0412(5) Uani 1 1 d . . . . .
H36A H -0.078021 0.239366 0.595211 0.062 Uiso 1 1 calc R U . . .
H36B H 0.005124 0.183534 0.635085 0.062 Uiso 1 1 calc R U . . .
H36C H 0.015954 0.212474 0.555188 0.062 Uiso 1 1 calc R U . . .
C7 C 0.06079(19) 0.10883(9) 0.47007(12) 0.0352(5) Uani 1 1 d . . . . .
H7A H 0.010127 0.090964 0.498772 0.053 Uiso 1 1 calc R U . . .
H7B H 0.038726 0.091762 0.416344 0.053 Uiso 1 1 calc R U . . .
H7C H 0.047321 0.151890 0.466153 0.053 Uiso 1 1 calc R U . . .
C5 C 0.2678(2) 0.08585(11) 0.81115(13) 0.0417(5) Uani 1 1 d . . . . .
H5A H 0.346319 0.067252 0.839988 0.063 Uiso 1 1 calc R U . . .
H5B H 0.201848 0.057249 0.805687 0.063 Uiso 1 1 calc R U . . .
H5C H 0.255664 0.120703 0.840858 0.063 Uiso 1 1 calc R U . . .
C40 C 0.3804(2) 0.47390(9) 0.58419(15) 0.0435(5) Uani 1 1 d . . . . .
H40A H 0.317640 0.503426 0.558695 0.065 Uiso 1 1 calc R U . . .
H40B H 0.457655 0.485420 0.576961 0.065 Uiso 1 1 calc R U . . .
H40C H 0.391242 0.471868 0.641328 0.065 Uiso 1 1 calc R U . . .
C25 C 0.7607(2) 0.09851(11) 0.69720(14) 0.0430(5) Uani 1 1 d . . . . .
H25A H 0.797409 0.070801 0.668929 0.065 Uiso 1 1 calc R U . . .
H25B H 0.747619 0.078197 0.742654 0.065 Uiso 1 1 calc R U . . .
H25C H 0.815405 0.132451 0.716447 0.065 Uiso 1 1 calc R U . . .
C43A C 0.8832(2) 0.46275(13) 0.70300(16) 0.0383(13) Uani 0.670(5) 1 d G . P A 1
H43A H 0.904267 0.482690 0.662081 0.046 Uiso 0.670(5) 1 calc R U P A 1
C42A C 0.97389(18) 0.43753(13) 0.76689(18) 0.0311(10) Uani 0.670(5) 1 d G . P A 1
C47A C 0.9431(2) 0.40835(12) 0.82676(14) 0.0407(10) Uani 0.670(5) 1 d G . P A 1
H47A H 1.005043 0.391117 0.870423 0.049 Uiso 0.670(5) 1 calc R U P A 1
C46A C 0.8216(3) 0.40438(13) 0.82273(15) 0.047(2) Uani 0.670(5) 1 d G . P A 1
H46A H 0.800495 0.384440 0.863649 0.056 Uiso 0.670(5) 1 calc R U P A 1
C45A C 0.7309(2) 0.42960(12) 0.75884(18) 0.0438(10) Uani 0.670(5) 1 d G . P A 1
H45A H 0.647832 0.426888 0.756091 0.053 Uiso 0.670(5) 1 calc R U P A 1
C44A C 0.7617(2) 0.45878(11) 0.69897(14) 0.0402(9) Uani 0.670(5) 1 d G . P A 1
H44A H 0.699716 0.476013 0.655306 0.048 Uiso 0.670(5) 1 calc R U P A 1
C2 C 0.1047(2) 0.03424(11) 0.64436(14) 0.0472(6) Uani 1 1 d . . . . .
H2A H 0.033760 0.044820 0.598321 0.071 Uiso 1 1 calc R U . . .
H2B H 0.079414 0.029873 0.691712 0.071 Uiso 1 1 calc R U . . .
H2C H 0.139143 -0.003376 0.633701 0.071 Uiso 1 1 calc R U . . .
C41A C 1.1055(4) 0.44496(17) 0.7714(3) 0.0518(11) Uani 0.670(5) 1 d . . P A 1
H41A H 1.114585 0.433544 0.720248 0.078 Uiso 0.670(5) 1 calc R U P A 1
H41B H 1.157546 0.419570 0.813876 0.078 Uiso 0.670(5) 1 calc R U P A 1
H41C H 1.129868 0.486587 0.782940 0.078 Uiso 0.670(5) 1 calc R U P A 1
C41B C 0.6692(11) 0.4524(5) 0.7061(8) 0.082(3) Uani 0.330(5) 1 d . . P A 2
H41D H 0.624818 0.416210 0.682680 0.123 Uiso 0.330(5) 1 calc R U P A 2
H41E H 0.663198 0.481449 0.663772 0.123 Uiso 0.330(5) 1 calc R U P A 2
H41F H 0.633516 0.469252 0.744473 0.123 Uiso 0.330(5) 1 calc R U P A 2
C44B C 1.0024(6) 0.4502(3) 0.7550(4) 0.059(4) Uani 0.330(5) 1 d G . P A 2
H44B H 1.062436 0.464742 0.733873 0.071 Uiso 0.330(5) 1 calc R U P A 2
C45B C 1.0375(5) 0.4194(3) 0.8269(4) 0.060(3) Uani 0.330(5) 1 d G . P A 2
H45B H 1.121613 0.412794 0.854884 0.071 Uiso 0.330(5) 1 calc R U P A 2
C46B C 0.9497(7) 0.3982(3) 0.8579(3) 0.054(3) Uani 0.330(5) 1 d G . P A 2
H46B H 0.973684 0.377061 0.907001 0.065 Uiso 0.330(5) 1 calc R U P A 2
C47B C 0.8266(6) 0.4078(4) 0.8169(4) 0.062(5) Uani 0.330(5) 1 d G U P A 2
H47B H 0.766578 0.393276 0.838106 0.074 Uiso 0.330(5) 1 calc R U P A 2
C42B C 0.7915(5) 0.4386(3) 0.7451(4) 0.065(3) Uani 0.330(5) 1 d G . P A 2
C43B C 0.8794(7) 0.4599(3) 0.7141(4) 0.044(3) Uani 0.330(5) 1 d G U P A 2
H43B H 0.855326 0.480958 0.664977 0.053 Uiso 0.330(5) 1 calc R U P A 2

loop_
_atom_site_aniso_label
_atom_site_aniso_U_11
_atom_site_aniso_U_22
_atom_site_aniso_U_33
_atom_site_aniso_U_23
_atom_site_aniso_U_13
_atom_site_aniso_U_12
Se1 0.02424(11) 0.01935(11) 0.01445(10) 0.00015(6) 0.00100(7) -0.00093(6)
Al1 0.0159(2) 0.0126(2) 0.0141(2) 0.00016(16) 0.00363(18) 0.00019(16)
N1 0.0172(6) 0.0144(6) 0.0164(6) 0.0018(5) 0.0055(5) 0.0010(5)
N2 0.0155(6) 0.0142(6) 0.0173(6) 0.0002(5) 0.0044(5) 0.0005(5)
N4 0.0198(7) 0.0171(7) 0.0208(7) 0.0013(5) 0.0034(6) -0.0020(5)
N3 0.0229(7) 0.0166(7) 0.0203(7) 0.0007(5) 0.0031(6) -0.0042(5)
C15 0.0181(8) 0.0151(7) 0.0173(8) 0.0024(6) 0.0043(6) -0.0008(6)
C17 0.0150(7) 0.0203(8) 0.0181(8) -0.0029(6) 0.0037(6) -0.0008(6)
C14 0.0190(8) 0.0192(8) 0.0159(7) -0.0012(6) 0.0035(6) -0.0033(6)
C29 0.0202(8) 0.0166(7) 0.0171(7) -0.0017(6) 0.0052(6) 0.0045(6)
C30 0.0198(8) 0.0239(8) 0.0197(8) -0.0018(7) 0.0057(6) 0.0025(6)
C1 0.0178(7) 0.0133(7) 0.0220(8) -0.0004(6) 0.0056(6) -0.0009(6)
C18 0.0208(8) 0.0198(8) 0.0252(9) -0.0028(7) 0.0057(7) 0.0004(6)
C34 0.0279(9) 0.0185(8) 0.0234(8) 0.0001(6) 0.0094(7) 0.0044(7)
C38 0.0296(9) 0.0162(8) 0.0295(9) 0.0036(7) 0.0099(7) 0.0010(7)
C26 0.0227(8) 0.0243(8) 0.0203(8) 0.0031(7) 0.0085(7) 0.0010(7)
C16 0.0177(8) 0.0274(9) 0.0242(9) -0.0020(7) 0.0045(7) 0.0004(6)
C9 0.0228(8) 0.0203(8) 0.0173(8) 0.0014(6) 0.0036(6) -0.0027(6)
C13 0.0218(8) 0.0152(7) 0.0165(7) -0.0004(6) 0.0074(6) -0.0021(6)
C19 0.0245(9) 0.0241(9) 0.0345(10) -0.0063(8) 0.0085(8) 0.0047(7)
C35 0.0200(8) 0.0251(9) 0.0315(10) 0.0015(7) 0.0099(7) -0.0006(6)
C37 0.0332(10) 0.0431(11) 0.0309(10) 0.0062(9) 0.0147(9) -0.0016(9)
C31 0.0209(9) 0.0403(11) 0.0310(10) 0.0045(8) 0.0104(8) 0.0074(8)
C23 0.0339(10) 0.0191(8) 0.0369(10) 0.0044(7) 0.0149(8) 0.0078(7)
C4 0.0289(9) 0.0269(9) 0.0267(9) 0.0057(7) 0.0093(7) -0.0081(7)
C6 0.0314(9) 0.0194(8) 0.0198(8) -0.0022(7) 0.0024(7) -0.0052(7)
C33 0.0375(10) 0.0253(9) 0.0323(10) 0.0085(8) 0.0147(8) 0.0140(8)
C22 0.0185(8) 0.0237(8) 0.0189(8) -0.0015(7) 0.0053(6) -0.0011(6)
C12 0.0254(9) 0.0265(9) 0.0251(9) -0.0077(7) 0.0076(7) -0.0007(7)
C10 0.0288(9) 0.0287(9) 0.0247(9) 0.0042(7) 0.0012(7) 0.0016(7)
C3 0.0291(9) 0.0258(9) 0.0273(9) 0.0044(7) 0.0062(7) -0.0087(7)
C11 0.0325(10) 0.0341(10) 0.0220(9) -0.0023(8) 0.0064(8) -0.0012(8)
C20 0.0245(9) 0.0386(11) 0.0286(9) -0.0096(8) 0.0114(7) 0.0039(8)
C39 0.0304(10) 0.0312(10) 0.0319(10) 0.0100(8) 0.0132(8) 0.0025(8)
C28 0.0373(10) 0.0369(11) 0.0225(9) 0.0064(8) 0.0110(8) 0.0065(8)
C21 0.0261(9) 0.0341(10) 0.0216(9) -0.0002(7) 0.0105(7) 0.0009(7)
C27 0.0357(10) 0.0248(9) 0.0378(11) 0.0035(8) 0.0026(9) -0.0028(8)
C8 0.0431(11) 0.0207(9) 0.0388(11) -0.0067(8) 0.0095(9) -0.0035(8)
C32 0.0307(10) 0.0396(11) 0.0360(11) 0.0104(9) 0.0128(8) 0.0197(8)
C24 0.0450(12) 0.0238(10) 0.0654(15) 0.0063(10) 0.0237(11) -0.0019(9)
C36 0.0319(11) 0.0335(11) 0.0578(14) -0.0109(10) 0.0141(10) -0.0085(8)
C7 0.0344(10) 0.0297(10) 0.0298(10) -0.0010(8) -0.0055(8) -0.0061(8)
C5 0.0515(13) 0.0452(13) 0.0292(10) 0.0073(9) 0.0142(10) -0.0204(10)
C40 0.0575(14) 0.0232(10) 0.0532(14) -0.0053(9) 0.0225(12) -0.0107(9)
C25 0.0454(13) 0.0377(12) 0.0429(12) 0.0144(10) 0.0102(10) 0.0130(10)
C43A 0.062(3) 0.0209(17) 0.0335(18) -0.0001(13) 0.0177(17) 0.0027(14)
C42A 0.0387(18) 0.0168(18) 0.038(2) -0.0082(16) 0.0127(17) -0.0016(14)
C47A 0.068(3) 0.0232(18) 0.028(2) -0.0015(17) 0.012(2) 0.0027(17)
C46A 0.095(5) 0.0134(16) 0.038(2) -0.0032(13) 0.031(2) -0.0070(16)
C45A 0.043(2) 0.0274(18) 0.064(3) -0.0022(17) 0.021(2) -0.0035(16)
C44A 0.045(2) 0.0254(16) 0.046(2) -0.0020(15) 0.0087(17) -0.0011(14)
C2 0.0488(13) 0.0486(13) 0.0398(12) 0.0034(10) 0.0083(10) -0.0294(11)
C41A 0.038(2) 0.043(2) 0.071(3) -0.0156(18) 0.0133(18) -0.0005(15)
C41B 0.079(8) 0.063(6) 0.098(9) -0.006(6) 0.021(7) -0.026(6)
C44B 0.108(11) 0.023(4) 0.041(5) 0.002(3) 0.017(6) 0.007(5)
C45B 0.105(8) 0.026(4) 0.038(4) -0.001(3) 0.010(5) 0.008(4)
C46B 0.091(7) 0.032(4) 0.022(5) -0.002(3) -0.004(5) 0.005(4)
C47B 0.063(5) 0.061(5) 0.062(5) 0.0000(10) 0.0199(19) 0.0002(10)
C42B 0.093(8) 0.031(4) 0.043(5) -0.011(4) -0.015(5) 0.022(5)
C43B 0.045(3) 0.044(3) 0.043(3) 0.0007(10) 0.0141(14) 0.0006(10)

loop_
_atom_type_symbol
_atom_type_description
_atom_type_scat_dispersion_real
_atom_type_scat_dispersion_imag
_atom_type_scat_source
C C 0.0181 0.0091 'International Tables Vol C Tables 4.2.6.8 and 6.1.1.4'
H H 0.0000 0.0000 'International Tables Vol C Tables 4.2.6.8 and 6.1.1.4'
Al Al 0.2130 0.2455 'International Tables Vol C Tables 4.2.6.8 and 6.1.1.4'
N N 0.0311 0.0180 'International Tables Vol C Tables 4.2.6.8 and 6.1.1.4'
Se Se -0.7943 1.1372 'International Tables Vol C Tables 4.2.6.8 and 6.1.1.4'

loop_
_geom_angle_atom_site_label_1
_geom_angle_atom_site_label_2
_geom_angle_atom_site_label_3
_geom_angle
_geom_angle_site_symmetry_1
_geom_angle_site_symmetry_3
_geom_angle_publ_flag
N1 Al1 Se1 117.23(5) . . ?
N1 Al1 C1 108.02(6) . . ?
N2 Al1 Se1 114.88(4) . . ?
N2 Al1 N1 94.56(6) . . ?
N2 Al1 C1 105.38(6) . . ?
C1 Al1 Se1 114.51(5) . . ?
C15 N1 Al1 122.58(11) . . ?
C15 N1 C17 117.54(13) . . ?
C17 N1 Al1 119.87(10) . . ?
C29 N2 Al1 121.00(10) . . ?
C13 N2 Al1 121.95(11) . . ?
C13 N2 C29 116.69(13) . . ?
C1 N4 C9 123.56(14) . . ?
C1 N4 C4 111.05(14) . . ?
C4 N4 C9 124.96(14) . . ?
C1 N3 C6 123.95(14) . . ?
C1 N3 C3 110.58(14) . . ?
C3 N3 C6 124.79(14) . . ?
N1 C15 C14 123.01(15) . . ?
N1 C15 C16 121.63(15) . . ?
C14 C15 C16 115.36(15) . . ?
C18 C17 N1 119.92(15) . . ?
C18 C17 C22 120.93(15) . . ?
C22 C17 N1 119.16(14) . . ?
C15 C14 H14 116.4 . . ?
C13 C14 C15 127.23(15) . . ?
C13 C14 H14 116.4 . . ?
C30 C29 N2 120.60(14) . . ?
C30 C29 C34 120.44(15) . . ?
C34 C29 N2 118.97(15) . . ?
C29 C30 C35 122.96(15) . . ?
C31 C30 C29 118.87(16) . . ?
C31 C30 C35 118.11(16) . . ?
N4 C1 Al1 127.95(11) . . ?
N4 C1 N3 104.70(14) . . ?
N3 C1 Al1 125.14(12) . . ?
C17 C18 C23 122.33(15) . . ?
C19 C18 C17 118.49(17) . . ?
C19 C18 C23 119.18(16) . . ?
C29 C34 C38 123.41(15) . . ?
C33 C34 C29 118.23(17) . . ?
C33 C34 C38 118.35(16) . . ?
C34 C38 H38 108.1 . . ?
C34 C38 C39 110.20(15) . . ?
C34 C38 C40 112.33(16) . . ?
C39 C38 H38 108.1 . . ?
C39 C38 C40 109.90(16) . . ?
C40 C38 H38 108.1 . . ?
C22 C26 H26 107.8 . . ?
C22 C26 C28 111.99(15) . . ?
C22 C26 C27 110.97(15) . . ?
C28 C26 H26 107.8 . . ?
C27 C26 H26 107.8 . . ?
C27 C26 C28 110.42(16) . . ?
C15 C16 H16A 109.5 . . ?
C15 C16 H16B 109.5 . . ?
C15 C16 H16C 109.5 . . ?
H16A C16 H16B 109.5 . . ?
H16A C16 H16C 109.5 . . ?
H16B C16 H16C 109.5 . . ?
N4 C9 H9 106.3 . . ?
N4 C9 C10 111.52(14) . . ?
N4 C9 C11 114.25(15) . . ?
C10 C9 H9 106.3 . . ?
C11 C9 H9 106.3 . . ?
C11 C9 C10 111.44(15) . . ?
N2 C13 C14 123.39(14) . . ?
N2 C13 C12 120.04(15) . . ?
C14 C13 C12 116.56(14) . . ?
C18 C19 H19 119.4 . . ?
C20 C19 C18 121.21(17) . . ?
C20 C19 H19 119.4 . . ?
C30 C35 H35 108.1 . . ?
C30 C35 C37 110.69(15) . . ?
C30 C35 C36 111.63(17) . . ?
C37 C35 H35 108.1 . . ?
C36 C35 H35 108.1 . . ?
C36 C35 C37 110.09(17) . . ?
C35 C37 H37A 109.5 . . ?
C35 C37 H37B 109.5 . . ?
C35 C37 H37C 109.5 . . ?
H37A C37 H37B 109.5 . . ?
H37A C37 H37C 109.5 . . ?
H37B C37 H37C 109.5 . . ?
C30 C31 H31 119.3 . . ?
C32 C31 C30 121.45(18) . . ?
C32 C31 H31 119.3 . . ?
C18 C23 H23 107.8 . . ?
C18 C23 C24 109.99(17) . . ?
C18 C23 C25 112.31(17) . . ?
C24 C23 H23 107.8 . . ?
C24 C23 C25 110.99(17) . . ?
C25 C23 H23 107.8 . . ?
N4 C4 C5 125.72(17) . . ?
C3 C4 N4 106.66(16) . . ?
C3 C4 C5 127.62(17) . . ?
N3 C6 H6 106.7 . . ?
N3 C6 C8 111.33(15) . . ?
N3 C6 C7 112.88(16) . . ?
C8 C6 H6 106.7 . . ?
C7 C6 H6 106.7 . . ?
C7 C6 C8 111.97(16) . . ?
C34 C33 H33 119.1 . . ?
C32 C33 C34 121.76(18) . . ?
C32 C33 H33 119.1 . . ?
C17 C22 C26 122.33(15) . . ?
C21 C22 C17 118.12(16) . . ?
C21 C22 C26 119.53(16) . . ?
C13 C12 H12A 109.5 . . ?
C13 C12 H12B 109.5 . . ?
C13 C12 H12C 109.5 . . ?
H12A C12 H12B 109.5 . . ?
H12A C12 H12C 109.5 . . ?
H12B C12 H12C 109.5 . . ?
C9 C10 H10A 109.5 . . ?
C9 C10 H10B 109.5 . . ?
C9 C10 H10C 109.5 . . ?
H10A C10 H10B 109.5 . . ?
H10A C10 H10C 109.5 . . ?
H10B C10 H10C 109.5 . . ?
N3 C3 C2 126.27(17) . . ?
C4 C3 N3 106.93(15) . . ?
C4 C3 C2 126.78(18) . . ?
C9 C11 H11A 109.5 . . ?
C9 C11 H11B 109.5 . . ?
C9 C11 H11C 109.5 . . ?
H11A C11 H11B 109.5 . . ?
H11A C11 H11C 109.5 . . ?
H11B C11 H11C 109.5 . . ?
C19 C20 H20 120.2 . . ?
C19 C20 C21 119.58(17) . . ?
C21 C20 H20 120.2 . . ?
C38 C39 H39A 109.5 . . ?
C38 C39 H39B 109.5 . . ?
C38 C39 H39C 109.5 . . ?
H39A C39 H39B 109.5 . . ?
H39A C39 H39C 109.5 . . ?
H39B C39 H39C 109.5 . . ?
C26 C28 H28A 109.5 . . ?
C26 C28 H28B 109.5 . . ?
C26 C28 H28C 109.5 . . ?
H28A C28 H28B 109.5 . . ?
H28A C28 H28C 109.5 . . ?
H28B C28 H28C 109.5 . . ?
C22 C21 H21 119.2 . . ?
C20 C21 C22 121.65(18) . . ?
C20 C21 H21 119.2 . . ?
C26 C27 H27A 109.5 . . ?
C26 C27 H27B 109.5 . . ?
C26 C27 H27C 109.5 . . ?
H27A C27 H27B 109.5 . . ?
H27A C27 H27C 109.5 . . ?
H27B C27 H27C 109.5 . . ?
C6 C8 H8A 109.5 . . ?
C6 C8 H8B 109.5 . . ?
C6 C8 H8C 109.5 . . ?
H8A C8 H8B 109.5 . . ?
H8A C8 H8C 109.5 . . ?
H8B C8 H8C 109.5 . . ?
C31 C32 C33 119.25(17) . . ?
C31 C32 H32 120.4 . . ?
C33 C32 H32 120.4 . . ?
C23 C24 H24A 109.5 . . ?
C23 C24 H24B 109.5 . . ?
C23 C24 H24C 109.5 . . ?
H24A C24 H24B 109.5 . . ?
H24A C24 H24C 109.5 . . ?
H24B C24 H24C 109.5 . . ?
C35 C36 H36A 109.5 . . ?
C35 C36 H36B 109.5 . . ?
C35 C36 H36C 109.5 . . ?
H36A C36 H36B 109.5 . . ?
H36A C36 H36C 109.5 . . ?
H36B C36 H36C 109.5 . . ?
C6 C7 H7A 109.5 . . ?
C6 C7 H7B 109.5 . . ?
C6 C7 H7C 109.5 . . ?
H7A C7 H7B 109.5 . . ?
H7A C7 H7C 109.5 . . ?
H7B C7 H7C 109.5 . . ?
C4 C5 H5A 109.5 . . ?
C4 C5 H5B 109.5 . . ?
C4 C5 H5C 109.5 . . ?
H5A C5 H5B 109.5 . . ?
H5A C5 H5C 109.5 . . ?
H5B C5 H5C 109.5 . . ?
C38 C40 H40A 109.5 . . ?
C38 C40 H40B 109.5 . . ?
C38 C40 H40C 109.5 . . ?
H40A C40 H40B 109.5 . . ?
H40A C40 H40C 109.5 . . ?
H40B C40 H40C 109.5 . . ?
C23 C25 H25A 109.5 . . ?
C23 C25 H25B 109.5 . . ?
C23 C25 H25C 109.5 . . ?
H25A C25 H25B 109.5 . . ?
H25A C25 H25C 109.5 . . ?
H25B C25 H25C 109.5 . . ?
C42A C43A H43A 120.0 . . ?
C42A C43A C44A 120.0 . . ?
C44A C43A H43A 120.0 . . ?
C43A C42A C41A 118.7(3) . . ?
C47A C42A C43A 120.0 . . ?
C47A C42A C41A 121.3(3) . . ?
C42A C47A H47A 120.0 . . ?
C42A C47A C46A 120.0 . . ?
C46A C47A H47A 120.0 . . ?
C47A C46A H46A 120.0 . . ?
C45A C46A C47A 120.0 . . ?
C45A C46A H46A 120.0 . . ?
C46A C45A H45A 120.0 . . ?
C46A C45A C44A 120.0 . . ?
C44A C45A H45A 120.0 . . ?
C43A C44A H44A 120.0 . . ?
C45A C44A C43A 120.0 . . ?
C45A C44A H44A 120.0 . . ?
C3 C2 H2A 109.5 . . ?
C3 C2 H2B 109.5 . . ?
C3 C2 H2C 109.5 . . ?
H2A C2 H2B 109.5 . . ?
H2A C2 H2C 109.5 . . ?
H2B C2 H2C 109.5 . . ?
C42A C41A H41A 109.5 . . ?
C42A C41A H41B 109.5 . . ?
C42A C41A H41C 109.5 . . ?
H41A C41A H41B 109.5 . . ?
H41A C41A H41C 109.5 . . ?
H41B C41A H41C 109.5 . . ?
H41D C41B H41E 109.5 . . ?
H41D C41B H41F 109.5 . . ?
H41E C41B H41F 109.5 . . ?
C42B C41B H41D 109.5 . . ?
C42B C41B H41E 109.5 . . ?
C42B C41B H41F 109.5 . . ?
C45B C44B H44B 120.0 . . ?
C45B C44B C43B 120.0 . . ?
C43B C44B H44B 120.0 . . ?
C44B C45B H45B 120.0 . . ?
C46B C45B C44B 120.0 . . ?
C46B C45B H45B 120.0 . . ?
C45B C46B H46B 120.0 . . ?
C45B C46B C47B 120.0 . . ?
C47B C46B H46B 120.0 . . ?
C46B C47B H47B 120.0 . . ?
C42B C47B C46B 120.0 . . ?
C42B C47B H47B 120.0 . . ?
C47B C42B C41B 120.7(8) . . ?
C47B C42B C43B 120.0 . . ?
C43B C42B C41B 119.1(7) . . ?
C44B C43B H43B 120.0 . . ?
C42B C43B C44B 120.0 . . ?
C42B C43B H43B 120.0 . . ?

loop_
_geom_bond_atom_site_label_1
_geom_bond_atom_site_label_2
_geom_bond_distance
_geom_bond_site_symmetry_2
_geom_bond_publ_flag
Se1 Al1 2.2384(5) . ?
Al1 N1 1.9440(14) . ?
Al1 N2 1.9377(14) . ?
Al1 C1 2.1513(17) . ?
N1 C15 1.335(2) . ?
N1 C17 1.456(2) . ?
N2 C29 1.454(2) . ?
N2 C13 1.348(2) . ?
N4 C1 1.354(2) . ?
N4 C9 1.483(2) . ?
N4 C4 1.394(2) . ?
N3 C1 1.368(2) . ?
N3 C6 1.487(2) . ?
N3 C3 1.390(2) . ?
C15 C14 1.407(2) . ?
C15 C16 1.507(2) . ?
C17 C18 1.406(2) . ?
C17 C22 1.406(2) . ?
C14 H14 0.9500 . ?
C14 C13 1.392(2) . ?
C29 C30 1.399(2) . ?
C29 C34 1.411(2) . ?
C30 C35 1.513(2) . ?
C30 C31 1.397(2) . ?
C18 C19 1.400(3) . ?
C18 C23 1.514(3) . ?
C34 C38 1.518(3) . ?
C34 C33 1.397(3) . ?
C38 H38 1.0000 . ?
C38 C39 1.530(3) . ?
C38 C40 1.536(3) . ?
C26 H26 1.0000 . ?
C26 C22 1.521(2) . ?
C26 C28 1.528(2) . ?
C26 C27 1.526(3) . ?
C16 H16A 0.9800 . ?
C16 H16B 0.9800 . ?
C16 H16C 0.9800 . ?
C9 H9 1.0000 . ?
C9 C10 1.524(2) . ?
C9 C11 1.519(3) . ?
C13 C12 1.506(2) . ?
C19 H19 0.9500 . ?
C19 C20 1.375(3) . ?
C35 H35 1.0000 . ?
C35 C37 1.530(3) . ?
C35 C36 1.528(3) . ?
C37 H37A 0.9800 . ?
C37 H37B 0.9800 . ?
C37 H37C 0.9800 . ?
C31 H31 0.9500 . ?
C31 C32 1.378(3) . ?
C23 H23 1.0000 . ?
C23 C24 1.528(3) . ?
C23 C25 1.535(3) . ?
C4 C3 1.350(3) . ?
C4 C5 1.499(3) . ?
C6 H6 1.0000 . ?
C6 C8 1.529(3) . ?
C6 C7 1.518(3) . ?
C33 H33 0.9500 . ?
C33 C32 1.381(3) . ?
C22 C21 1.392(3) . ?
C12 H12A 0.9800 . ?
C12 H12B 0.9800 . ?
C12 H12C 0.9800 . ?
C10 H10A 0.9800 . ?
C10 H10B 0.9800 . ?
C10 H10C 0.9800 . ?
C3 C2 1.502(3) . ?
C11 H11A 0.9800 . ?
C11 H11B 0.9800 . ?
C11 H11C 0.9800 . ?
C20 H20 0.9500 . ?
C20 C21 1.387(3) . ?
C39 H39A 0.9800 . ?
C39 H39B 0.9800 . ?
C39 H39C 0.9800 . ?
C28 H28A 0.9800 . ?
C28 H28B 0.9800 . ?
C28 H28C 0.9800 . ?
C21 H21 0.9500 . ?
C27 H27A 0.9800 . ?
C27 H27B 0.9800 . ?
C27 H27C 0.9800 . ?
C8 H8A 0.9800 . ?
C8 H8B 0.9800 . ?
C8 H8C 0.9800 . ?
C32 H32 0.9500 . ?
C24 H24A 0.9800 . ?
C24 H24B 0.9800 . ?
C24 H24C 0.9800 . ?
C36 H36A 0.9800 . ?
C36 H36B 0.9800 . ?
C36 H36C 0.9800 . ?
C7 H7A 0.9800 . ?
C7 H7B 0.9800 . ?
C7 H7C 0.9800 . ?
C5 H5A 0.9800 . ?
C5 H5B 0.9800 . ?
C5 H5C 0.9800 . ?
C40 H40A 0.9800 . ?
C40 H40B 0.9800 . ?
C40 H40C 0.9800 . ?
C25 H25A 0.9800 . ?
C25 H25B 0.9800 . ?
C25 H25C 0.9800 . ?
C43A H43A 0.9500 . ?
C43A C42A 1.3900 . ?
C43A C44A 1.3900 . ?
C42A C47A 1.3900 . ?
C42A C41A 1.512(4) . ?
C47A H47A 0.9500 . ?
C47A C46A 1.3900 . ?
C46A H46A 0.9500 . ?
C46A C45A 1.3900 . ?
C45A H45A 0.9500 . ?
C45A C44A 1.3900 . ?
C44A H44A 0.9500 . ?
C2 H2A 0.9800 . ?
C2 H2B 0.9800 . ?
C2 H2C 0.9800 . ?
C41A H41A 0.9800 . ?
C41A H41B 0.9800 . ?
C41A H41C 0.9800 . ?
C41B H41D 0.9800 . ?
C41B H41E 0.9800 . ?
C41B H41F 0.9800 . ?
C41B C42B 1.394(14) . ?
C44B H44B 0.9500 . ?
C44B C45B 1.3900 . ?
C44B C43B 1.3900 . ?
C45B H45B 0.9500 . ?
C45B C46B 1.3900 . ?
C46B H46B 0.9500 . ?
C46B C47B 1.3900 . ?
C47B H47B 0.9500 . ?
C47B C42B 1.3900 . ?
C42B C43B 1.3900 . ?
C43B H43B 0.9500 . ?

loop_
_geom_torsion_atom_site_label_1
_geom_torsion_atom_site_label_2
_geom_torsion_atom_site_label_3
_geom_torsion_atom_site_label_4
_geom_torsion
_geom_torsion_site_symmetry_1
_geom_torsion_site_symmetry_2
_geom_torsion_site_symmetry_3
_geom_torsion_site_symmetry_4
_geom_torsion_publ_flag
Al1 N1 C15 C14 -9.6(2) . . . . ?
Al1 N1 C15 C16 169.92(12) . . . . ?
Al1 N1 C17 C18 -94.06(16) . . . . ?
Al1 N1 C17 C22 86.51(16) . . . . ?
Al1 N2 C29 C30 79.81(17) . . . . ?
Al1 N2 C29 C34 -100.47(16) . . . . ?
Al1 N2 C13 C14 12.2(2) . . . . ?
Al1 N2 C13 C12 -167.81(12) . . . . ?
N1 C15 C14 C13 -13.7(3) . . . . ?
N1 C17 C18 C19 -179.07(15) . . . . ?
N1 C17 C18 C23 1.4(2) . . . . ?
N1 C17 C22 C26 -0.7(2) . . . . ?
N1 C17 C22 C21 177.88(15) . . . . ?
N2 C29 C30 C35 3.5(2) . . . . ?
N2 C29 C30 C31 -179.21(16) . . . . ?
N2 C29 C34 C38 0.9(2) . . . . ?
N2 C29 C34 C33 179.72(16) . . . . ?
N4 C4 C3 N3 0.6(2) . . . . ?
N4 C4 C3 C2 -178.0(2) . . . . ?
C15 N1 C17 C18 87.04(19) . . . . ?
C15 N1 C17 C22 -92.39(18) . . . . ?
C15 C14 C13 N2 12.3(3) . . . . ?
C15 C14 C13 C12 -167.71(16) . . . . ?
C17 N1 C15 C14 169.25(15) . . . . ?
C17 N1 C15 C16 -11.2(2) . . . . ?
C17 C18 C19 C20 1.0(3) . . . . ?
C17 C18 C23 C24 109.06(19) . . . . ?
C17 C18 C23 C25 -126.80(19) . . . . ?
C17 C22 C21 C20 1.5(3) . . . . ?
C29 N2 C13 C14 -161.07(15) . . . . ?
C29 N2 C13 C12 18.9(2) . . . . ?
C29 C30 C35 C37 111.77(19) . . . . ?
C29 C30 C35 C36 -125.21(18) . . . . ?
C29 C30 C31 C32 -0.8(3) . . . . ?
C29 C34 C38 C39 116.50(18) . . . . ?
C29 C34 C38 C40 -120.60(19) . . . . ?
C29 C34 C33 C32 -0.3(3) . . . . ?
C30 C29 C34 C38 -179.42(16) . . . . ?
C30 C29 C34 C33 -0.6(3) . . . . ?
C30 C31 C32 C33 0.0(3) . . . . ?
C1 N4 C9 C10 -110.43(18) . . . . ?
C1 N4 C9 C11 122.08(17) . . . . ?
C1 N4 C4 C3 1.1(2) . . . . ?
C1 N4 C4 C5 -178.94(19) . . . . ?
C1 N3 C6 C8 116.47(18) . . . . ?
C1 N3 C6 C7 -116.61(18) . . . . ?
C1 N3 C3 C4 -2.1(2) . . . . ?
C1 N3 C3 C2 176.5(2) . . . . ?
C18 C17 C22 C26 179.82(15) . . . . ?
C18 C17 C22 C21 -1.5(2) . . . . ?
C18 C19 C20 C21 -1.1(3) . . . . ?
C34 C29 C30 C35 -176.16(16) . . . . ?
C34 C29 C30 C31 1.1(3) . . . . ?
C34 C33 C32 C31 0.6(3) . . . . ?
C38 C34 C33 C32 178.65(18) . . . . ?
C26 C22 C21 C20 -179.87(17) . . . . ?
C16 C15 C14 C13 166.70(16) . . . . ?
C9 N4 C1 Al1 -26.0(2) . . . . ?
C9 N4 C1 N3 170.43(14) . . . . ?
C9 N4 C4 C3 -171.50(16) . . . . ?
C9 N4 C4 C5 8.4(3) . . . . ?
C13 N2 C29 C30 -106.86(18) . . . . ?
C13 N2 C29 C34 72.85(19) . . . . ?
C19 C18 C23 C24 -70.5(2) . . . . ?
C19 C18 C23 C25 53.6(2) . . . . ?
C19 C20 C21 C22 -0.2(3) . . . . ?
C35 C30 C31 C32 176.59(18) . . . . ?
C31 C30 C35 C37 -65.5(2) . . . . ?
C31 C30 C35 C36 57.5(2) . . . . ?
C23 C18 C19 C20 -179.45(17) . . . . ?
C4 N4 C1 Al1 161.27(13) . . . . ?
C4 N4 C1 N3 -2.32(19) . . . . ?
C4 N4 C9 C10 61.3(2) . . . . ?
C4 N4 C9 C11 -66.2(2) . . . . ?
C6 N3 C1 Al1 27.6(2) . . . . ?
C6 N3 C1 N4 -168.25(15) . . . . ?
C6 N3 C3 C4 168.77(17) . . . . ?
C6 N3 C3 C2 -12.7(3) . . . . ?
C33 C34 C38 C39 -62.4(2) . . . . ?
C33 C34 C38 C40 60.5(2) . . . . ?
C22 C17 C18 C19 0.4(2) . . . . ?
C22 C17 C18 C23 -179.20(16) . . . . ?
C3 N3 C1 Al1 -161.52(13) . . . . ?
C3 N3 C1 N4 2.67(19) . . . . ?
C3 N3 C6 C8 -53.2(2) . . . . ?
C3 N3 C6 C7 73.8(2) . . . . ?
C28 C26 C22 C17 -141.31(17) . . . . ?
C28 C26 C22 C21 40.1(2) . . . . ?
C27 C26 C22 C17 94.8(2) . . . . ?
C27 C26 C22 C21 -83.8(2) . . . . ?
C5 C4 C3 N3 -179.4(2) . . . . ?
C5 C4 C3 C2 2.1(4) . . . . ?
C43A C42A C47A C46A 0.0 . . . . ?
C42A C43A C44A C45A 0.0 . . . . ?
C42A C47A C46A C45A 0.0 . . . . ?
C47A C46A C45A C44A 0.0 . . . . ?
C46A C45A C44A C43A 0.0 . . . . ?
C44A C43A C42A C47A 0.0 . . . . ?
C44A C43A C42A C41A -177.3(3) . . . . ?
C41A C42A C47A C46A 177.3(3) . . . . ?
C41B C42B C43B C44B 175.5(8) . . . . ?
C44B C45B C46B C47B 0.0 . . . . ?
C45B C44B C43B C42B 0.0 . . . . ?
C45B C46B C47B C42B 0.0 . . . . ?
C46B C47B C42B C41B -175.4(8) . . . . ?
C46B C47B C42B C43B 0.0 . . . . ?
C47B C42B C43B C44B 0.0 . . . . ?
C43B C44B C45B C46B 0.0 . . . . ?
